data_4033308
loop_
_publ_author_name
'Giardinetti, Maxime'
'Marrot, J\'er\^ome'
'Greck, Christine'
'Moreau, Xavier'
'Coeffard, Vincent'

_publ_section_title
;
 Aminocatalyzed Synthesis of Enantioenriched Phenalene Skeletons through a
 Friedel-Crafts/Cyclization Strategy.
;
_journal_issue 2
_journal_name_full 'The Journal of organic chemistry'
_journal_page_first 1019
_journal_page_last 1025
_journal_paper_doi 10.1021/acs.joc.7b02629
_journal_volume 83
_journal_year 2018
_chemical_formula_sum 'C27 H22 O4'
_chemical_formula_weight 410.44
_space_group_crystal_system monoclinic
_space_group_IT_number 14
_space_group_name_Hall '-P 2yn'
_space_group_name_H-M_alt 'P 1 21/n 1'
_symmetry_space_group_name_Hall '-P 2yn'
_symmetry_space_group_name_H-M 'P 1 21/n 1'
_atom_sites_solution_hydrogens geom
_audit_creation_method SHELXL-2014/7
_cell_angle_alpha 90
_cell_angle_beta 107.109(2)
_cell_angle_gamma 90
_cell_formula_units_Z 4
_cell_length_a 10.6428(6)
_cell_length_b 14.8657(9)
_cell_length_c 13.7911(8)
_cell_measurement_reflns_used 9678
_cell_measurement_temperature 200(2)
_cell_measurement_theta_max 30.06
_cell_measurement_theta_min 2.43
_cell_volume 2085.4(2)
_computing_cell_refinement 'Bruker SAINT'
_computing_data_collection 'Bruker APEX3'
_computing_data_reduction 'Bruker SAINT'
_computing_molecular_graphics 'Bruker SHELXTL'
_computing_publication_material 'Bruker SHELXTL'
_computing_structure_refinement 'SHELXL-2014/7 (Sheldrick, 2014)'
_computing_structure_solution 'SHELXT (Sheldrick 2015)'
_diffrn_ambient_temperature 200(2)
_diffrn_measured_fraction_theta_full 0.999
_diffrn_measured_fraction_theta_max 1.000
_diffrn_measurement_device_type 'Bruker D8 VENTURE'
_diffrn_measurement_method '\f and \w scans'
_diffrn_radiation_type MoK\a
_diffrn_radiation_wavelength 0.71073
_diffrn_reflns_av_R_equivalents 0.0500
_diffrn_reflns_av_unetI/netI 0.0221
_diffrn_reflns_Laue_measured_fraction_full 0.999
_diffrn_reflns_Laue_measured_fraction_max 1.000
_diffrn_reflns_limit_h_max 14
_diffrn_reflns_limit_h_min -15
_diffrn_reflns_limit_k_max 20
_diffrn_reflns_limit_k_min -20
_diffrn_reflns_limit_l_max 19
_diffrn_reflns_limit_l_min -19
_diffrn_reflns_number 114949
_diffrn_reflns_point_group_measured_fraction_full 0.999
_diffrn_reflns_point_group_measured_fraction_max 1.000
_diffrn_reflns_theta_full 25.242
_diffrn_reflns_theta_max 30.072
_diffrn_reflns_theta_min 2.139
_diffrn_source microsource
_exptl_absorpt_coefficient_mu 0.087
_exptl_absorpt_correction_type multi-scan
_exptl_absorpt_process_details SADABS-2016/2
_exptl_crystal_colour yellow
_exptl_crystal_density_diffrn 1.307
_exptl_crystal_description parallelepiped
_exptl_crystal_F_000 864
_exptl_crystal_size_max 0.300
_exptl_crystal_size_mid 0.260
_exptl_crystal_size_min 0.180
_exptl_transmission_factor_max 0.7460
_exptl_transmission_factor_min 0.6987
_refine_diff_density_max 0.354
_refine_diff_density_min -0.303
_refine_diff_density_rms 0.088
_refine_ls_extinction_method none
_refine_ls_goodness_of_fit_ref 1.074
_refine_ls_hydrogen_treatment constr
_refine_ls_matrix_type full
_refine_ls_number_parameters 284
_refine_ls_number_reflns 6118
_refine_ls_number_restraints 0
_refine_ls_restrained_S_all 1.074
_refine_ls_R_factor_all 0.0542
_refine_ls_R_factor_gt 0.0434
_refine_ls_shift/su_max 0.000
_refine_ls_shift/su_mean 0.000
_refine_ls_structure_factor_coef Fsqd
_refine_ls_weighting_details 'w=1/[\s^2^(Fo^2^)+(0.0750P)^2^+0.5496P] where P=(Fo^2^+2Fc^2^)/3'
_refine_ls_weighting_scheme calc
_refine_ls_wR_factor_gt 0.1237
_refine_ls_wR_factor_ref 0.1374
_reflns_Friedel_coverage 0.000
_reflns_number_gt 5208
_reflns_number_total 6118
_reflns_threshold_expression 'I > 2\s(I)'
_cod_data_source_file jo7b02629_si_002.cif
_cod_data_source_block mg5097_a
_cod_depositor_comments 'Adding full bibliography for 4033308.cif.'
_cod_database_code 4033308
_shelx_shelxl_version_number 2014/7
_shelx_space_group_comment
; 
The symmetry employed for this shelxl refinement is uniquely defined 
by the following loop, which should always be used as a source of 
symmetry information in preference to the above space-group names. 
They are only intended as comments. 
;
_shelx_estimated_absorpt_t_min 0.974
_shelx_estimated_absorpt_t_max 0.984
_exptl_absorpt_special_details 'Blessing, Acta Cryst. (1995) A51, 33-38'

loop_
_space_group_symop_operation_xyz
'x, y, z'
'-x+1/2, y+1/2, -z+1/2'
'-x, -y, -z'
'x-1/2, -y-1/2, z-1/2'

loop_
_atom_site_label
_atom_site_type_symbol
_atom_site_fract_x
_atom_site_fract_y
_atom_site_fract_z
_atom_site_U_iso_or_equiv
_atom_site_adp_type
_atom_site_occupancy
_atom_site_site_symmetry_order
_atom_site_calc_flag
_atom_site_refinement_flags_posn
_atom_site_refinement_flags_adp
O1 O 0.49911(10) 0.58564(6) 0.67856(7) 0.0390(2) Uani 1 1 d . .
H1 H 0.5087 0.5718 0.7394 0.058 Uiso 1 1 calc R U
O2 O 0.29008(8) 0.95725(5) 0.34135(6) 0.02953(18) Uani 1 1 d . .
H2 H 0.2724 1.0123 0.3417 0.044 Uiso 1 1 calc R U
O3 O 0.28591(9) 0.62944(5) 0.21446(6) 0.03287(19) Uani 1 1 d . .
O4 O 0.51009(10) 0.50985(7) 0.85741(7) 0.0421(2) Uani 1 1 d . .
C1 C 0.41178(9) 0.80256(7) 0.55110(7) 0.02092(18) Uani 1 1 d . .
C2 C 0.43530(10) 0.70823(7) 0.56805(8) 0.02337(19) Uani 1 1 d . .
C3 C 0.48043(10) 0.67552(8) 0.66669(8) 0.0276(2) Uani 1 1 d . .
C4 C 0.50451(11) 0.73438(9) 0.75043(8) 0.0312(2) Uani 1 1 d . .
H4 H 0.5372 0.7116 0.8175 0.037 Uiso 1 1 calc R U
C5 C 0.48061(11) 0.82439(9) 0.73457(8) 0.0302(2) Uani 1 1 d . .
H5 H 0.4968 0.8634 0.7915 0.036 Uiso 1 1 calc R U
C6 C 0.43240(10) 0.86127(7) 0.63569(8) 0.0252(2) Uani 1 1 d . .
C7 C 0.40213(11) 0.95341(8) 0.61793(9) 0.0298(2) Uani 1 1 d . .
H7 H 0.4167 0.9936 0.6737 0.036 Uiso 1 1 calc R U
C8 C 0.35213(11) 0.98542(7) 0.52130(9) 0.0291(2) Uani 1 1 d . .
H8 H 0.3292 1.0471 0.5104 0.035 Uiso 1 1 calc R U
C9 C 0.33453(10) 0.92700(6) 0.43773(8) 0.02303(19) Uani 1 1 d . .
C10 C 0.36576(9) 0.83647(6) 0.45122(7) 0.01976(18) Uani 1 1 d . .
C11 C 0.35704(9) 0.77848(6) 0.35874(7) 0.01920(17) Uani 1 1 d . .
H11 H 0.2710 0.7908 0.3067 0.023 Uiso 1 1 calc R U
C12 C 0.36271(10) 0.67946(6) 0.38528(8) 0.02330(19) Uani 1 1 d . .
C13 C 0.40222(11) 0.64892(7) 0.48191(8) 0.0262(2) Uani 1 1 d . .
H13 H 0.4084 0.5858 0.4933 0.031 Uiso 1 1 calc R U
C14 C 0.46796(9) 0.80271(6) 0.31318(7) 0.02066(18) Uani 1 1 d . .
C15 C 0.44390(10) 0.83308(7) 0.21115(8) 0.0240(2) Uani 1 1 d . .
C16 C 0.31604(12) 0.84481(8) 0.14245(8) 0.0320(2) Uani 1 1 d . .
H16 H 0.2413 0.8317 0.1643 0.038 Uiso 1 1 calc R U
C17 C 0.29843(15) 0.87472(10) 0.04511(10) 0.0429(3) Uani 1 1 d . .
H17 H 0.2120 0.8828 0.0009 0.051 Uiso 1 1 calc R U
C18 C 0.40742(18) 0.89350(11) 0.01051(11) 0.0506(4) Uani 1 1 d . .
H18 H 0.3944 0.9133 -0.0572 0.061 Uiso 1 1 calc R U
C19 C 0.53115(17) 0.88337(10) 0.07375(12) 0.0463(3) Uani 1 1 d . .
H19 H 0.6041 0.8963 0.0496 0.056 Uiso 1 1 calc R U
C20 C 0.55380(12) 0.85375(8) 0.17551(9) 0.0317(2) Uani 1 1 d . .
C21 C 0.68249(12) 0.84395(9) 0.24146(11) 0.0380(3) Uani 1 1 d . .
H21 H 0.7555 0.8575 0.2177 0.046 Uiso 1 1 calc R U
C22 C 0.70337(11) 0.81531(8) 0.33851(11) 0.0361(3) Uani 1 1 d . .
H22 H 0.7905 0.8090 0.3821 0.043 Uiso 1 1 calc R U
C23 C 0.59552(10) 0.79494(7) 0.37441(9) 0.0269(2) Uani 1 1 d . .
H23 H 0.6113 0.7754 0.4425 0.032 Uiso 1 1 calc R U
C24 C 0.32410(11) 0.61278(7) 0.30510(9) 0.0278(2) Uani 1 1 d . .
H24 H 0.3289 0.5513 0.3247 0.033 Uiso 1 1 calc R U
C25 C 0.44950(13) 0.43936(8) 0.84786(9) 0.0338(2) Uani 1 1 d . .
C26 C 0.4694(2) 0.37478(11) 0.93354(13) 0.0598(5) Uani 1 1 d . .
H26A H 0.5162 0.3216 0.9202 0.090 Uiso 1 1 calc R U
H26B H 0.3839 0.3567 0.9403 0.090 Uiso 1 1 calc R U
H26C H 0.5214 0.4036 0.9965 0.090 Uiso 1 1 calc R U
C27 C 0.35301(16) 0.41308(11) 0.74970(12) 0.0469(3) Uani 1 1 d . .
H27A H 0.3394 0.4637 0.7021 0.070 Uiso 1 1 calc R U
H27B H 0.2692 0.3970 0.7612 0.070 Uiso 1 1 calc R U
H27C H 0.3869 0.3613 0.7212 0.070 Uiso 1 1 calc R U

loop_
_atom_site_aniso_label
_atom_site_aniso_U_11
_atom_site_aniso_U_22
_atom_site_aniso_U_33
_atom_site_aniso_U_23
_atom_site_aniso_U_13
_atom_site_aniso_U_12
O1 0.0509(5) 0.0322(4) 0.0344(4) 0.0139(3) 0.0135(4) 0.0106(4)
O2 0.0434(4) 0.0172(3) 0.0270(4) 0.0021(3) 0.0089(3) 0.0083(3)
O3 0.0449(5) 0.0221(4) 0.0313(4) -0.0068(3) 0.0109(3) -0.0052(3)
O4 0.0548(6) 0.0376(5) 0.0328(4) 0.0004(4) 0.0112(4) -0.0076(4)
C1 0.0196(4) 0.0208(4) 0.0232(4) -0.0011(3) 0.0075(3) 0.0003(3)
C2 0.0229(4) 0.0221(4) 0.0258(5) 0.0028(4) 0.0083(4) 0.0024(3)
C3 0.0235(4) 0.0303(5) 0.0299(5) 0.0080(4) 0.0094(4) 0.0042(4)
C4 0.0248(5) 0.0444(6) 0.0243(5) 0.0061(4) 0.0071(4) 0.0014(4)
C5 0.0264(5) 0.0414(6) 0.0228(5) -0.0040(4) 0.0071(4) -0.0026(4)
C6 0.0242(4) 0.0280(5) 0.0239(5) -0.0039(4) 0.0081(4) -0.0012(4)
C7 0.0359(5) 0.0264(5) 0.0288(5) -0.0096(4) 0.0122(4) -0.0024(4)
C8 0.0385(6) 0.0184(4) 0.0324(5) -0.0058(4) 0.0132(4) 0.0019(4)
C9 0.0266(4) 0.0179(4) 0.0254(5) -0.0012(3) 0.0088(4) 0.0021(3)
C10 0.0212(4) 0.0164(4) 0.0220(4) -0.0021(3) 0.0068(3) 0.0011(3)
C11 0.0211(4) 0.0149(4) 0.0216(4) -0.0017(3) 0.0063(3) 0.0003(3)
C12 0.0267(4) 0.0151(4) 0.0289(5) -0.0020(3) 0.0095(4) -0.0004(3)
C13 0.0302(5) 0.0168(4) 0.0326(5) 0.0019(4) 0.0106(4) 0.0019(4)
C14 0.0227(4) 0.0145(4) 0.0258(4) -0.0045(3) 0.0088(3) -0.0008(3)
C15 0.0292(5) 0.0182(4) 0.0268(5) -0.0044(3) 0.0117(4) -0.0038(3)
C16 0.0349(5) 0.0343(6) 0.0259(5) 0.0011(4) 0.0075(4) -0.0063(4)
C17 0.0524(8) 0.0453(7) 0.0269(6) 0.0041(5) 0.0056(5) -0.0093(6)
C18 0.0733(10) 0.0496(8) 0.0330(6) 0.0061(6) 0.0221(7) -0.0109(7)
C19 0.0624(9) 0.0419(7) 0.0466(7) 0.0010(6) 0.0347(7) -0.0109(6)
C20 0.0389(6) 0.0236(5) 0.0401(6) -0.0046(4) 0.0230(5) -0.0059(4)
C21 0.0313(6) 0.0323(6) 0.0591(8) -0.0053(5) 0.0267(6) -0.0044(4)
C22 0.0221(5) 0.0317(6) 0.0553(7) -0.0078(5) 0.0126(5) 0.0001(4)
C23 0.0234(5) 0.0225(5) 0.0342(5) -0.0046(4) 0.0076(4) 0.0022(4)
C24 0.0347(5) 0.0156(4) 0.0342(5) -0.0043(4) 0.0115(4) -0.0014(4)
C25 0.0466(6) 0.0271(5) 0.0331(6) -0.0019(4) 0.0201(5) 0.0049(5)
C26 0.1048(14) 0.0355(7) 0.0433(8) 0.0081(6) 0.0283(9) 0.0051(8)
C27 0.0515(8) 0.0449(7) 0.0456(7) -0.0105(6) 0.0162(6) -0.0103(6)

loop_
_atom_type_symbol
_atom_type_description
_atom_type_scat_dispersion_real
_atom_type_scat_dispersion_imag
_atom_type_scat_source
C C 0.0033 0.0016 'International Tables Vol C Tables 4.2.6.8 and 6.1.1.4'
H H 0.0000 0.0000 'International Tables Vol C Tables 4.2.6.8 and 6.1.1.4'
O O 0.0106 0.0060 'International Tables Vol C Tables 4.2.6.8 and 6.1.1.4'

loop_
_geom_angle_atom_site_label_1
_geom_angle_atom_site_label_2
_geom_angle_atom_site_label_3
_geom_angle
C3 O1 H1 109.5
C9 O2 H2 109.5
C10 C1 C6 120.45(9)
C10 C1 C2 120.18(9)
C6 C1 C2 119.35(9)
C3 C2 C1 119.72(9)
C3 C2 C13 121.61(10)
C1 C2 C13 118.51(9)
O1 C3 C2 117.36(10)
O1 C3 C4 121.89(10)
C2 C3 C4 120.75(10)
C5 C4 C3 119.70(10)
C5 C4 H4 120.2
C3 C4 H4 120.2
C4 C5 C6 121.97(10)
C4 C5 H5 119.0
C6 C5 H5 119.0
C7 C6 C5 122.77(10)
C7 C6 C1 118.75(10)
C5 C6 C1 118.47(10)
C8 C7 C6 120.69(10)
C8 C7 H7 119.7
C6 C7 H7 119.7
C7 C8 C9 120.14(10)
C7 C8 H8 119.9
C9 C8 H8 119.9
O2 C9 C10 117.15(9)
O2 C9 C8 121.54(9)
C10 C9 C8 121.28(9)
C9 C10 C1 118.58(9)
C9 C10 C11 119.04(8)
C1 C10 C11 122.29(8)
C12 C11 C10 111.13(8)
C12 C11 C14 110.28(8)
C10 C11 C14 110.25(7)
C12 C11 H11 108.4
C10 C11 H11 108.4
C14 C11 H11 108.4
C13 C12 C24 117.23(9)
C13 C12 C11 122.92(9)
C24 C12 C11 119.85(9)
C12 C13 C2 122.54(9)
C12 C13 H13 118.7
C2 C13 H13 118.7
C23 C14 C15 119.32(9)
C23 C14 C11 117.90(9)
C15 C14 C11 122.78(8)
C16 C15 C14 123.69(9)
C16 C15 C20 117.65(10)
C14 C15 C20 118.65(10)
C17 C16 C15 121.31(11)
C17 C16 H16 119.3
C15 C16 H16 119.3
C16 C17 C18 120.46(13)
C16 C17 H17 119.8
C18 C17 H17 119.8
C19 C18 C17 120.08(13)
C19 C18 H18 120.0
C17 C18 H18 120.0
C18 C19 C20 121.29(13)
C18 C19 H19 119.4
C20 C19 H19 119.4
C21 C20 C19 121.24(11)
C21 C20 C15 119.57(11)
C19 C20 C15 119.19(12)
C22 C21 C20 120.91(10)
C22 C21 H21 119.5
C20 C21 H21 119.5
C21 C22 C23 119.92(11)
C21 C22 H22 120.0
C23 C22 H22 120.0
C14 C23 C22 121.63(11)
C14 C23 H23 119.2
C22 C23 H23 119.2
O3 C24 C12 125.16(10)
O3 C24 H24 117.4
C12 C24 H24 117.4
O4 C25 C26 121.48(13)
O4 C25 C27 121.70(12)
C26 C25 C27 116.82(13)
C25 C26 H26A 109.5
C25 C26 H26B 109.5
H26A C26 H26B 109.5
C25 C26 H26C 109.5
H26A C26 H26C 109.5
H26B C26 H26C 109.5
C25 C27 H27A 109.5
C25 C27 H27B 109.5
H27A C27 H27B 109.5
C25 C27 H27C 109.5
H27A C27 H27C 109.5
H27B C27 H27C 109.5

loop_
_geom_bond_atom_site_label_1
_geom_bond_atom_site_label_2
_geom_bond_distance
O1 C3 1.3538(14)
O1 H1 0.8400
O2 C9 1.3502(12)
O2 H2 0.8400
O3 C24 1.2208(14)
O4 C25 1.2172(16)
C1 C10 1.4123(13)
C1 C6 1.4213(14)
C1 C2 1.4315(14)
C2 C3 1.3904(14)
C2 C13 1.4376(15)
C3 C4 1.4110(17)
C4 C5 1.3676(18)
C4 H4 0.9500
C5 C6 1.4184(15)
C5 H5 0.9500
C6 C7 1.4119(16)
C7 C8 1.3669(16)
C7 H7 0.9500
C8 C9 1.4108(14)
C8 H8 0.9500
C9 C10 1.3856(13)
C10 C11 1.5196(12)
C11 C12 1.5136(13)
C11 C14 1.5344(13)
C11 H11 1.0000
C12 C13 1.3524(15)
C12 C24 1.4515(14)
C13 H13 0.9500
C14 C23 1.3766(14)
C14 C15 1.4273(14)
C15 C16 1.4218(16)
C15 C20 1.4292(15)
C16 C17 1.3737(16)
C16 H16 0.9500
C17 C18 1.406(2)
C17 H17 0.9500
C18 C19 1.357(2)
C18 H18 0.9500
C19 C20 1.4221(19)
C19 H19 0.9500
C20 C21 1.4112(19)
C21 C22 1.359(2)
C21 H21 0.9500
C22 C23 1.4102(16)
C22 H22 0.9500
C23 H23 0.9500
C24 H24 0.9500
C25 C26 1.4884(19)
C25 C27 1.4906(19)
C26 H26A 0.9800
C26 H26B 0.9800
C26 H26C 0.9800
C27 H27A 0.9800
C27 H27B 0.9800
C27 H27C 0.9800
